data_4088347
loop_
_publ_author_name
'Ve\<ce\<ra, Milo\<s'
'Varga, Vojtech'
'C\'isa\<rov\'a, Ivana'
'Pinkas, Ji\<r\'i'
'Kucharczyk, Pavel'
'Sedla\<r\'ik, Vladim\'ir'
'Lama\<c, Martin'

_publ_section_title
;
 Group 4 Metal Complexes of Chelating Cyclopentadienyl-ketimide Ligands
;
_journal_issue 5
_journal_name_full Organometallics
_journal_page_first 785
_journal_paper_doi 10.1021/acs.organomet.6b00019
_journal_volume 35
_journal_year 2016
_chemical_formula_moiety ' C16 H25 Cl2 N Ti'
_chemical_formula_sum 'C16 H25 Cl2 N Ti'
_chemical_formula_weight 350.17
_space_group_IT_number 2
_space_group_name_Hall '-P 1'
_space_group_name_H-M_alt 'P -1'
_symmetry_cell_setting triclinic
_symmetry_space_group_name_H-M 'P -1'
_atom_sites_solution_hydrogens geom
_atom_sites_solution_primary direct
_atom_sites_solution_secondary difmap
_audit_creation_method SHELXL-97
_cell_angle_alpha 105.7190(10)
_cell_angle_beta 90.4900(10)
_cell_angle_gamma 92.6540(10)
_cell_formula_units_Z 4
_cell_length_a 9.1253(3)
_cell_length_b 12.2397(4)
_cell_length_c 16.2459(5)
_cell_measurement_reflns_used 9963
_cell_measurement_temperature 150(2)
_cell_measurement_theta_max 27.5924
_cell_measurement_theta_min 2.6117
_cell_volume 1744.37(10)
_computing_structure_refinement 'SHELXL-97 (Sheldrick, 1997)'
_computing_structure_solution 'SHELXS-97 (Sheldrick, 1990)'
_diffrn_ambient_temperature 150(2)
_diffrn_measured_fraction_theta_full 0.997
_diffrn_measured_fraction_theta_max 0.997
_diffrn_measurement_device_type 'Bruker APEX-II CCD'
_diffrn_measurement_method '\f and \w scans'
_diffrn_radiation_monochromator graphite
_diffrn_radiation_source 'fine-focus sealed tube'
_diffrn_radiation_type MoK\a
_diffrn_radiation_wavelength 0.71073
_diffrn_reflns_av_R_equivalents 0.0186
_diffrn_reflns_av_sigmaI/netI 0.0177
_diffrn_reflns_limit_h_max 11
_diffrn_reflns_limit_h_min -11
_diffrn_reflns_limit_k_max 15
_diffrn_reflns_limit_k_min -15
_diffrn_reflns_limit_l_max 21
_diffrn_reflns_limit_l_min -21
_diffrn_reflns_number 29567
_diffrn_reflns_theta_full 27.50
_diffrn_reflns_theta_max 27.50
_diffrn_reflns_theta_min 1.30
_exptl_absorpt_coefficient_mu 0.788
_exptl_absorpt_correction_T_max 0.7772
_exptl_absorpt_correction_T_min 0.7060
_exptl_absorpt_correction_type multi-scan
_exptl_absorpt_process_details 'SADABS V2012/1 (Bruker AXS Inc.)'
_exptl_crystal_colour green-blue
_exptl_crystal_density_diffrn 1.333
_exptl_crystal_density_method 'not measured'
_exptl_crystal_description plate
_exptl_crystal_F_000 736
_exptl_crystal_size_max 0.48
_exptl_crystal_size_mid 0.38
_exptl_crystal_size_min 0.34
_refine_diff_density_max 0.720
_refine_diff_density_min -0.306
_refine_diff_density_rms 0.055
_refine_ls_extinction_method none
_refine_ls_goodness_of_fit_ref 1.029
_refine_ls_hydrogen_treatment constr
_refine_ls_matrix_type full
_refine_ls_number_parameters 375
_refine_ls_number_reflns 7985
_refine_ls_number_restraints 0
_refine_ls_restrained_S_all 1.029
_refine_ls_R_factor_all 0.0328
_refine_ls_R_factor_gt 0.0285
_refine_ls_shift/su_max 0.002
_refine_ls_shift/su_mean 0.000
_refine_ls_structure_factor_coef Fsqd
_refine_ls_weighting_details 'calc w=1/[\s^2^(Fo^2^)+(0.0405P)^2^+0.9212P] where P=(Fo^2^+2Fc^2^)/3'
_refine_ls_weighting_scheme calc
_refine_ls_wR_factor_gt 0.0734
_refine_ls_wR_factor_ref 0.0766
_reflns_number_gt 7162
_reflns_number_total 7985
_reflns_threshold_expression >2sigma(I)
_cod_data_source_file 16b.cif
_cod_data_source_block mv27
_cod_database_code 4088347

loop_
_symmetry_equiv_pos_as_xyz
'x, y, z'
'-x, -y, -z'

loop_
_atom_site_label
_atom_site_type_symbol
_atom_site_fract_x
_atom_site_fract_y
_atom_site_fract_z
_atom_site_U_iso_or_equiv
_atom_site_adp_type
_atom_site_occupancy
_atom_site_symmetry_multiplicity
_atom_site_calc_flag
_atom_site_refinement_flags
Ti1 Ti 0.64853(3) 0.25710(2) 0.624114(15) 0.01445(6) Uani 1 1 d .
Cl1 Cl 0.84969(4) 0.38220(3) 0.64636(2) 0.02315(8) Uani 1 1 d .
Cl2 Cl 0.75189(4) 0.08671(3) 0.57807(2) 0.02432(9) Uani 1 1 d .
C1 C 0.39403(15) 0.26366(12) 0.60862(9) 0.0177(3) Uani 1 1 d .
C2 C 0.46049(17) 0.37222(13) 0.61044(11) 0.0238(3) Uani 1 1 d .
H2 H 0.4475 0.4408 0.6536 0.029 Uiso 1 1 calc R
C3 C 0.54864(18) 0.36146(16) 0.53783(11) 0.0302(4) Uani 1 1 d .
H3 H 0.6040 0.4213 0.5237 0.036 Uiso 1 1 calc R
C4 C 0.53999(18) 0.24727(16) 0.49036(10) 0.0289(4) Uani 1 1 d .
H4 H 0.5888 0.2159 0.4385 0.035 Uiso 1 1 calc R
C5 C 0.44569(16) 0.18666(14) 0.53318(9) 0.0227(3) Uani 1 1 d .
H5 H 0.4208 0.1075 0.5147 0.027 Uiso 1 1 calc R
C6 C 0.28126(15) 0.23861(12) 0.67028(9) 0.0175(3) Uani 1 1 d .
C7 C 0.15092(17) 0.17145(14) 0.61563(10) 0.0260(3) Uani 1 1 d .
H7A H 0.1134 0.2154 0.5785 0.039 Uiso 1 1 calc R
H7B H 0.0730 0.1575 0.6532 0.039 Uiso 1 1 calc R
H7C H 0.1835 0.0987 0.5804 0.039 Uiso 1 1 calc R
C8 C 0.22592(18) 0.35245(13) 0.72321(10) 0.0259(3) Uani 1 1 d .
H8A H 0.3042 0.3940 0.7626 0.039 Uiso 1 1 calc R
H8B H 0.1409 0.3383 0.7560 0.039 Uiso 1 1 calc R
H8C H 0.1974 0.3977 0.6848 0.039 Uiso 1 1 calc R
C9 C 0.34311(15) 0.17026(12) 0.73322(9) 0.0186(3) Uani 1 1 d .
C10 C 0.39439(17) 0.05213(13) 0.68446(11) 0.0250(3) Uani 1 1 d .
H10A H 0.4248 0.0114 0.7255 0.037 Uiso 1 1 calc R
H10B H 0.4774 0.0613 0.6486 0.037 Uiso 1 1 calc R
H10C H 0.3135 0.0087 0.6483 0.037 Uiso 1 1 calc R
C11 C 0.22036(18) 0.14741(16) 0.79161(11) 0.0295(4) Uani 1 1 d .
H11A H 0.1438 0.0960 0.7570 0.044 Uiso 1 1 calc R
H11B H 0.1781 0.2193 0.8213 0.044 Uiso 1 1 calc R
H11C H 0.2610 0.1123 0.8338 0.044 Uiso 1 1 calc R
C12 C 0.48053(15) 0.24030(12) 0.77939(9) 0.0159(3) Uani 1 1 d .
N1 N 0.58060(13) 0.26035(10) 0.73116(7) 0.0169(2) Uani 1 1 d .
C13 C 0.51385(17) 0.28054(13) 0.87672(9) 0.0210(3) Uani 1 1 d .
C14 C 0.3895(2) 0.33999(15) 0.93177(10) 0.0305(4) Uani 1 1 d .
H14A H 0.4269 0.3752 0.9901 0.046 Uiso 1 1 calc R
H14B H 0.3097 0.2841 0.9329 0.046 Uiso 1 1 calc R
H14C H 0.3527 0.3987 0.9074 0.046 Uiso 1 1 calc R
C15 C 0.5538(2) 0.17418(15) 0.90392(11) 0.0307(4) Uani 1 1 d .
H15A H 0.6325 0.1365 0.8680 0.046 Uiso 1 1 calc R
H15B H 0.4673 0.1217 0.8971 0.046 Uiso 1 1 calc R
H15C H 0.5869 0.1967 0.9640 0.046 Uiso 1 1 calc R
C16 C 0.6481(2) 0.36425(16) 0.89298(10) 0.0333(4) Uani 1 1 d .
H16A H 0.6248 0.4321 0.8754 0.050 Uiso 1 1 calc R
H16B H 0.7306 0.3281 0.8599 0.050 Uiso 1 1 calc R
H16C H 0.6748 0.3860 0.9540 0.050 Uiso 1 1 calc R
Ti51 Ti 1.11807(3) 0.74552(2) 0.877030(15) 0.01480(6) Uani 1 1 d .
Cl51 Cl 1.30775(4) 0.62532(3) 0.85904(2) 0.02530(9) Uani 1 1 d .
Cl52 Cl 1.23852(4) 0.91774(3) 0.92565(2) 0.02520(9) Uani 1 1 d .
C51 C 0.86232(15) 0.73379(13) 0.88822(9) 0.0193(3) Uani 1 1 d .
C52 C 0.91787(17) 0.62571(14) 0.88475(11) 0.0260(3) Uani 1 1 d .
H52 H 0.8987 0.5579 0.8402 0.031 Uiso 1 1 calc R
C53 C 1.00635(19) 0.63615(17) 0.95871(12) 0.0342(4) Uani 1 1 d .
H53 H 1.0555 0.5765 0.9726 0.041 Uiso 1 1 calc R
C54 C 1.00904(19) 0.74915(18) 1.00782(11) 0.0334(4) Uani 1 1 d .
H54 H 1.0606 0.7798 1.0607 0.040 Uiso 1 1 calc R
C55 C 0.92147(17) 0.81010(15) 0.96504(10) 0.0257(3) Uani 1 1 d .
H55 H 0.9049 0.8889 0.9844 0.031 Uiso 1 1 calc R
C56 C 0.75217(15) 0.75944(12) 0.82557(9) 0.0176(3) Uani 1 1 d .
C57 C 0.63118(17) 0.82687(14) 0.87985(10) 0.0255(3) Uani 1 1 d .
H57A H 0.5877 0.7825 0.9163 0.038 Uiso 1 1 calc R
H57B H 0.5550 0.8418 0.8420 0.038 Uiso 1 1 calc R
H57C H 0.6740 0.8992 0.9158 0.038 Uiso 1 1 calc R
C58 C 0.68097(17) 0.64592(13) 0.77188(10) 0.0239(3) Uani 1 1 d .
H58A H 0.7537 0.6037 0.7335 0.036 Uiso 1 1 calc R
H58B H 0.5985 0.6606 0.7380 0.036 Uiso 1 1 calc R
H58C H 0.6453 0.6010 0.8099 0.036 Uiso 1 1 calc R
C59 C 0.82207(16) 0.82828(12) 0.76349(9) 0.0188(3) Uani 1 1 d .
C60 C 0.88590(18) 0.94717(13) 0.81327(11) 0.0256(3) Uani 1 1 d .
H60A H 0.9245 0.9873 0.7728 0.038 Uiso 1 1 calc R
H60B H 0.9652 0.9390 0.8519 0.038 Uiso 1 1 calc R
H60C H 0.8085 0.9905 0.8466 0.038 Uiso 1 1 calc R
C61 C 0.70255(18) 0.84920(16) 0.70311(11) 0.0303(4) Uani 1 1 d .
H61A H 0.6310 0.8994 0.7365 0.045 Uiso 1 1 calc R
H61B H 0.6529 0.7766 0.6726 0.045 Uiso 1 1 calc R
H61C H 0.7475 0.8850 0.6617 0.045 Uiso 1 1 calc R
C62 C 0.95276(15) 0.76046(11) 0.71945(9) 0.0155(3) Uani 1 1 d .
N51 N 1.05080(13) 0.74199(10) 0.76913(7) 0.0167(2) Uani 1 1 d .
C63 C 0.98276(16) 0.72131(13) 0.62271(9) 0.0201(3) Uani 1 1 d .
C64 C 0.85260(19) 0.65966(15) 0.56544(10) 0.0283(3) Uani 1 1 d .
H64A H 0.8866 0.6263 0.5074 0.043 Uiso 1 1 calc R
H64B H 0.7778 0.7140 0.5639 0.043 Uiso 1 1 calc R
H64C H 0.8104 0.5994 0.5886 0.043 Uiso 1 1 calc R
C65 C 1.0344(2) 0.82890(15) 0.59663(10) 0.0301(4) Uani 1 1 d .
H65A H 1.1167 0.8677 0.6340 0.045 Uiso 1 1 calc R
H65B H 0.9533 0.8800 0.6023 0.045 Uiso 1 1 calc R
H65C H 1.0659 0.8073 0.5371 0.045 Uiso 1 1 calc R
C66 C 1.10864(19) 0.63942(16) 0.60811(10) 0.0301(4) Uani 1 1 d .
H66A H 1.0793 0.5722 0.6270 0.045 Uiso 1 1 calc R
H66B H 1.1959 0.6777 0.6409 0.045 Uiso 1 1 calc R
H66C H 1.1309 0.6161 0.5471 0.045 Uiso 1 1 calc R

loop_
_atom_site_aniso_label
_atom_site_aniso_U_11
_atom_site_aniso_U_22
_atom_site_aniso_U_33
_atom_site_aniso_U_23
_atom_site_aniso_U_13
_atom_site_aniso_U_12
Ti1 0.01299(12) 0.01741(12) 0.01276(12) 0.00394(9) 0.00047(9) -0.00024(9)
Cl1 0.01679(17) 0.02098(17) 0.03035(19) 0.00524(14) 0.00231(13) -0.00277(13)
Cl2 0.02261(18) 0.01923(17) 0.02873(19) 0.00213(14) 0.00464(14) 0.00209(13)
C1 0.0134(6) 0.0220(7) 0.0182(6) 0.0063(5) -0.0049(5) 0.0010(5)
C2 0.0191(7) 0.0235(7) 0.0321(8) 0.0131(6) -0.0045(6) 0.0018(6)
C3 0.0237(8) 0.0416(10) 0.0341(9) 0.0262(8) -0.0055(7) -0.0021(7)
C4 0.0222(8) 0.0497(10) 0.0172(7) 0.0139(7) -0.0027(6) -0.0004(7)
C5 0.0178(7) 0.0318(8) 0.0163(7) 0.0036(6) -0.0044(5) -0.0008(6)
C6 0.0137(6) 0.0192(7) 0.0185(6) 0.0031(5) -0.0009(5) 0.0013(5)
C7 0.0156(7) 0.0331(8) 0.0269(8) 0.0048(6) -0.0041(6) -0.0029(6)
C8 0.0264(8) 0.0256(8) 0.0249(8) 0.0041(6) 0.0014(6) 0.0095(6)
C9 0.0144(7) 0.0208(7) 0.0216(7) 0.0080(5) 0.0012(5) -0.0011(5)
C10 0.0217(8) 0.0179(7) 0.0355(9) 0.0079(6) -0.0006(6) -0.0005(6)
C11 0.0192(8) 0.0396(9) 0.0340(9) 0.0180(7) 0.0050(6) -0.0037(7)
C12 0.0153(6) 0.0174(6) 0.0164(6) 0.0066(5) 0.0010(5) 0.0038(5)
N1 0.0156(6) 0.0209(6) 0.0140(5) 0.0044(4) -0.0020(4) 0.0005(4)
C13 0.0227(7) 0.0275(7) 0.0145(6) 0.0083(6) 0.0017(5) 0.0029(6)
C14 0.0353(9) 0.0377(9) 0.0195(7) 0.0074(7) 0.0075(6) 0.0123(7)
C15 0.0352(9) 0.0389(9) 0.0236(8) 0.0165(7) 0.0021(7) 0.0128(7)
C16 0.0362(10) 0.0437(10) 0.0171(7) 0.0053(7) -0.0049(7) -0.0095(8)
Ti51 0.01462(13) 0.01710(12) 0.01286(12) 0.00422(9) 0.00086(9) 0.00157(9)
Cl51 0.02229(18) 0.02133(17) 0.03078(19) 0.00372(14) -0.00263(14) 0.00641(13)
Cl52 0.02528(19) 0.01848(17) 0.02875(19) 0.00144(14) -0.00295(14) -0.00018(13)
C51 0.0141(7) 0.0260(7) 0.0194(7) 0.0089(6) 0.0066(5) 0.0003(5)
C52 0.0207(8) 0.0274(8) 0.0348(9) 0.0171(7) 0.0043(6) -0.0015(6)
C53 0.0256(9) 0.0492(11) 0.0408(10) 0.0344(9) 0.0054(7) 0.0016(7)
C54 0.0258(9) 0.0604(12) 0.0190(7) 0.0193(8) 0.0042(6) 0.0013(8)
C55 0.0197(7) 0.0393(9) 0.0170(7) 0.0054(6) 0.0065(6) 0.0033(6)
C56 0.0140(6) 0.0196(7) 0.0188(7) 0.0044(5) 0.0034(5) 0.0011(5)
C57 0.0172(7) 0.0305(8) 0.0266(8) 0.0030(6) 0.0066(6) 0.0046(6)
C58 0.0224(8) 0.0223(7) 0.0255(7) 0.0048(6) 0.0026(6) -0.0028(6)
C59 0.0169(7) 0.0199(7) 0.0208(7) 0.0074(5) 0.0016(5) 0.0031(5)
C60 0.0239(8) 0.0174(7) 0.0357(9) 0.0074(6) 0.0037(6) 0.0029(6)
C61 0.0218(8) 0.0401(9) 0.0351(9) 0.0197(8) -0.0008(7) 0.0082(7)
C62 0.0154(6) 0.0161(6) 0.0158(6) 0.0061(5) 0.0022(5) -0.0018(5)
N51 0.0149(6) 0.0203(6) 0.0149(5) 0.0048(4) 0.0043(4) 0.0014(4)
C63 0.0214(7) 0.0261(7) 0.0134(6) 0.0069(5) 0.0005(5) -0.0022(6)
C64 0.0313(9) 0.0330(9) 0.0200(7) 0.0075(6) -0.0051(6) -0.0069(7)
C65 0.0349(9) 0.0364(9) 0.0224(8) 0.0158(7) 0.0001(7) -0.0105(7)
C66 0.0306(9) 0.0420(10) 0.0169(7) 0.0052(7) 0.0077(6) 0.0090(7)

loop_
_atom_type_symbol
_atom_type_description
_atom_type_scat_dispersion_real
_atom_type_scat_dispersion_imag
_atom_type_scat_source
C C 0.0033 0.0016 'International Tables Vol C Tables 4.2.6.8 and 6.1.1.4'
H H 0.0000 0.0000 'International Tables Vol C Tables 4.2.6.8 and 6.1.1.4'
N N 0.0061 0.0033 'International Tables Vol C Tables 4.2.6.8 and 6.1.1.4'
Cl Cl 0.1484 0.1585 'International Tables Vol C Tables 4.2.6.8 and 6.1.1.4'
Ti Ti 0.2776 0.4457 'International Tables Vol C Tables 4.2.6.8 and 6.1.1.4'

loop_
_geom_angle_atom_site_label_1
_geom_angle_atom_site_label_2
_geom_angle_atom_site_label_3
_geom_angle
N1 Ti1 Cl2 104.65(4)
N1 Ti1 Cl1 105.89(4)
Cl2 Ti1 Cl1 102.171(16)
N1 Ti1 C2 88.12(6)
Cl2 Ti1 C2 148.21(4)
Cl1 Ti1 C2 102.02(4)
N1 Ti1 C5 103.91(5)
Cl2 Ti1 C5 89.93(4)
Cl1 Ti1 C5 143.59(4)
C2 Ti1 C5 58.52(6)
N1 Ti1 C1 76.46(5)
Cl2 Ti1 C1 118.52(4)
Cl1 Ti1 C1 137.53(4)
C2 Ti1 C1 35.69(5)
C5 Ti1 C1 35.52(5)
N1 Ti1 C3 123.24(6)
Cl2 Ti1 C3 126.32(5)
Cl1 Ti1 C3 87.73(4)
C2 Ti1 C3 35.32(6)
C5 Ti1 C3 58.26(6)
C1 Ti1 C3 59.28(5)
N1 Ti1 C4 135.48(6)
Cl2 Ti1 C4 94.18(5)
Cl1 Ti1 C4 108.99(4)
C2 Ti1 C4 58.37(6)
C5 Ti1 C4 35.16(6)
C1 Ti1 C4 59.16(5)
C3 Ti1 C4 34.71(6)
C5 C1 C2 105.66(13)
C5 C1 C6 127.56(13)
C2 C1 C6 126.57(13)
C5 C1 Ti1 72.12(8)
C2 C1 Ti1 71.21(8)
C6 C1 Ti1 125.34(9)
C3 C2 C1 109.21(15)
C3 C2 Ti1 73.31(9)
C1 C2 Ti1 73.10(8)
C3 C2 H2 125.4
C1 C2 H2 125.4
Ti1 C2 H2 119.9
C4 C3 C2 108.03(15)
C4 C3 Ti1 73.02(9)
C2 C3 Ti1 71.36(9)
C4 C3 H3 126.0
C2 C3 H3 126.0
Ti1 C3 H3 121.4
C3 C4 C5 108.01(15)
C3 C4 Ti1 72.28(9)
C5 C4 Ti1 71.92(8)
C3 C4 H4 126.0
C5 C4 H4 126.0
Ti1 C4 H4 121.5
C4 C5 C1 109.09(14)
C4 C5 Ti1 72.92(8)
C1 C5 Ti1 72.36(8)
C4 C5 H5 125.5
C1 C5 H5 125.5
Ti1 C5 H5 121.0
C1 C6 C8 107.92(12)
C1 C6 C7 106.93(12)
C8 C6 C7 107.69(12)
C1 C6 C9 113.86(11)
C8 C6 C9 109.44(12)
C7 C6 C9 110.78(12)
C6 C7 H7A 109.5
C6 C7 H7B 109.5
H7A C7 H7B 109.5
C6 C7 H7C 109.5
H7A C7 H7C 109.5
H7B C7 H7C 109.5
C6 C8 H8A 109.5
C6 C8 H8B 109.5
H8A C8 H8B 109.5
C6 C8 H8C 109.5
H8A C8 H8C 109.5
H8B C8 H8C 109.5
C11 C9 C10 105.63(12)
C11 C9 C12 115.80(12)
C10 C9 C12 106.95(12)
C11 C9 C6 109.79(12)
C10 C9 C6 112.36(12)
C12 C9 C6 106.42(11)
C9 C10 H10A 109.5
C9 C10 H10B 109.5
H10A C10 H10B 109.5
C9 C10 H10C 109.5
H10A C10 H10C 109.5
H10B C10 H10C 109.5
C9 C11 H11A 109.5
C9 C11 H11B 109.5
H11A C11 H11B 109.5
C9 C11 H11C 109.5
H11A C11 H11C 109.5
H11B C11 H11C 109.5
N1 C12 C13 116.56(12)
N1 C12 C9 115.70(12)
C13 C12 C9 127.57(12)
C12 N1 Ti1 150.91(10)
C16 C13 C14 107.36(14)
C16 C13 C15 108.47(14)
C14 C13 C15 110.18(13)
C16 C13 C12 108.71(12)
C14 C13 C12 115.58(13)
C15 C13 C12 106.35(12)
C13 C14 H14A 109.5
C13 C14 H14B 109.5
H14A C14 H14B 109.5
C13 C14 H14C 109.5
H14A C14 H14C 109.5
H14B C14 H14C 109.5
C13 C15 H15A 109.5
C13 C15 H15B 109.5
H15A C15 H15B 109.5
C13 C15 H15C 109.5
H15A C15 H15C 109.5
H15B C15 H15C 109.5
C13 C16 H16A 109.5
C13 C16 H16B 109.5
H16A C16 H16B 109.5
C13 C16 H16C 109.5
H16A C16 H16C 109.5
H16B C16 H16C 109.5
N51 Ti51 Cl52 104.67(4)
N51 Ti51 Cl51 106.56(4)
Cl52 Ti51 Cl51 101.659(17)
N51 Ti51 C52 87.34(6)
Cl52 Ti51 C52 148.86(5)
Cl51 Ti51 C52 102.19(4)
N51 Ti51 C55 104.10(5)
Cl52 Ti51 C55 90.31(4)
Cl51 Ti51 C55 142.82(4)
C52 Ti51 C55 58.70(6)
N51 Ti51 C53 122.52(6)
Cl52 Ti51 C53 127.22(5)
Cl51 Ti51 C53 87.26(5)
C52 Ti51 C53 35.44(6)
C55 Ti51 C53 58.34(6)
N51 Ti51 C51 76.44(5)
Cl52 Ti51 C51 118.65(4)
Cl51 Ti51 C51 137.74(4)
C52 Ti51 C51 35.64(5)
C55 Ti51 C51 35.48(5)
C53 Ti51 C51 59.13(6)
N51 Ti51 C54 135.42(6)
Cl52 Ti51 C54 94.99(5)
Cl51 Ti51 C54 108.03(5)
C52 Ti51 C54 58.55(6)
C55 Ti51 C54 35.23(6)
C53 Ti51 C54 34.71(7)
C51 Ti51 C54 59.06(6)
C55 C51 C52 106.14(14)
C55 C51 C56 127.26(14)
C52 C51 C56 126.43(14)
C55 C51 Ti51 71.93(8)
C52 C51 Ti51 71.10(9)
C56 C51 Ti51 125.35(9)
C53 C52 C51 108.69(16)
C53 C52 Ti51 73.05(9)
C51 C52 Ti51 73.26(9)
C53 C52 H52 125.7
C51 C52 H52 125.7
Ti51 C52 H52 119.8
C54 C53 C52 108.28(15)
C54 C53 Ti51 73.01(10)
C52 C53 Ti51 71.52(9)
C54 C53 H53 125.9
C52 C53 H53 125.9
Ti51 C53 H53 121.3
C53 C54 C55 108.06(15)
C53 C54 Ti51 72.27(9)
C55 C54 Ti51 72.01(9)
C53 C54 H54 126.0
C55 C54 H54 126.0
Ti51 C54 H54 121.5
C54 C55 C51 108.81(15)
C54 C55 Ti51 72.76(9)
C51 C55 Ti51 72.59(8)
C54 C55 H55 125.6
C51 C55 H55 125.6
Ti51 C55 H55 120.8
C51 C56 C58 108.06(12)
C51 C56 C57 106.68(12)
C58 C56 C57 107.69(12)
C51 C56 C59 114.06(11)
C58 C56 C59 109.50(12)
C57 C56 C59 110.62(12)
C56 C57 H57A 109.5
C56 C57 H57B 109.5
H57A C57 H57B 109.5
C56 C57 H57C 109.5
H57A C57 H57C 109.5
H57B C57 H57C 109.5
C56 C58 H58A 109.5
C56 C58 H58B 109.5
H58A C58 H58B 109.5
C56 C58 H58C 109.5
H58A C58 H58C 109.5
H58B C58 H58C 109.5
C61 C59 C60 105.80(13)
C61 C59 C62 115.73(12)
C60 C59 C62 106.75(12)
C61 C59 C56 109.85(12)
C60 C59 C56 112.12(12)
C62 C59 C56 106.67(11)
C59 C60 H60A 109.5
C59 C60 H60B 109.5
H60A C60 H60B 109.5
C59 C60 H60C 109.5
H60A C60 H60C 109.5
H60B C60 H60C 109.5
C59 C61 H61A 109.5
C59 C61 H61B 109.5
H61A C61 H61B 109.5
C59 C61 H61C 109.5
H61A C61 H61C 109.5
H61B C61 H61C 109.5
N51 C62 C63 116.49(12)
N51 C62 C59 115.88(12)
C63 C62 C59 127.44(12)
C62 N51 Ti51 150.86(11)
C66 C63 C64 107.15(13)
C66 C63 C65 108.47(13)
C64 C63 C65 110.35(13)
C66 C63 C62 108.77(12)
C64 C63 C62 115.59(12)
C65 C63 C62 106.33(12)
C63 C64 H64A 109.5
C63 C64 H64B 109.5
H64A C64 H64B 109.5
C63 C64 H64C 109.5
H64A C64 H64C 109.5
H64B C64 H64C 109.5
C63 C65 H65A 109.5
C63 C65 H65B 109.5
H65A C65 H65B 109.5
C63 C65 H65C 109.5
H65A C65 H65C 109.5
H65B C65 H65C 109.5
C63 C66 H66A 109.5
C63 C66 H66B 109.5
H66A C66 H66B 109.5
C63 C66 H66C 109.5
H66A C66 H66C 109.5
H66B C66 H66C 109.5

loop_
_geom_bond_atom_site_label_1
_geom_bond_atom_site_label_2
_geom_bond_distance
Ti1 N1 1.8421(12)
Ti1 Cl2 2.2689(4)
Ti1 Cl1 2.2964(4)
Ti1 C2 2.3164(15)
Ti1 C5 2.3381(14)
Ti1 C1 2.3412(14)
Ti1 C3 2.3417(15)
Ti1 C4 2.3511(15)
C1 C5 1.427(2)
C1 C2 1.428(2)
C1 C6 1.520(2)
C2 C3 1.413(2)
C2 H2 0.9500
C3 C4 1.400(3)
C3 H3 0.9500
C4 C5 1.416(2)
C4 H4 0.9500
C5 H5 0.9500
C6 C8 1.536(2)
C6 C7 1.5410(19)
C6 C9 1.600(2)
C7 H7A 0.9800
C7 H7B 0.9800
C7 H7C 0.9800
C8 H8A 0.9800
C8 H8B 0.9800
C8 H8C 0.9800
C9 C11 1.538(2)
C9 C10 1.544(2)
C9 C12 1.5512(19)
C10 H10A 0.9800
C10 H10B 0.9800
C10 H10C 0.9800
C11 H11A 0.9800
C11 H11B 0.9800
C11 H11C 0.9800
C12 N1 1.2664(18)
C12 C13 1.5464(19)
C13 C16 1.534(2)
C13 C14 1.535(2)
C13 C15 1.541(2)
C14 H14A 0.9800
C14 H14B 0.9800
C14 H14C 0.9800
C15 H15A 0.9800
C15 H15B 0.9800
C15 H15C 0.9800
C16 H16A 0.9800
C16 H16B 0.9800
C16 H16C 0.9800
Ti51 N51 1.8410(12)
Ti51 Cl52 2.2680(4)
Ti51 Cl51 2.2929(4)
Ti51 C52 2.3150(16)
Ti51 C55 2.3347(15)
Ti51 C53 2.3348(16)
Ti51 C51 2.3432(14)
Ti51 C54 2.3443(16)
C51 C55 1.425(2)
C51 C52 1.426(2)
C51 C56 1.526(2)
C52 C53 1.415(2)
C52 H52 0.9500
C53 C54 1.396(3)
C53 H53 0.9500
C54 C55 1.416(2)
C54 H54 0.9500
C55 H55 0.9500
C56 C58 1.537(2)
C56 C57 1.544(2)
C56 C59 1.599(2)
C57 H57A 0.9800
C57 H57B 0.9800
C57 H57C 0.9800
C58 H58A 0.9800
C58 H58B 0.9800
C58 H58C 0.9800
C59 C61 1.537(2)
C59 C60 1.545(2)
C59 C62 1.552(2)
C60 H60A 0.9800
C60 H60B 0.9800
C60 H60C 0.9800
C61 H61A 0.9800
C61 H61B 0.9800
C61 H61C 0.9800
C62 N51 1.2681(18)
C62 C63 1.5448(19)
C63 C66 1.537(2)
C63 C64 1.537(2)
C63 C65 1.544(2)
C64 H64A 0.9800
C64 H64B 0.9800
C64 H64C 0.9800
C65 H65A 0.9800
C65 H65B 0.9800
C65 H65C 0.9800
C66 H66A 0.9800
C66 H66B 0.9800
C66 H66C 0.9800

loop_
_geom_torsion_atom_site_label_1
_geom_torsion_atom_site_label_2
_geom_torsion_atom_site_label_3
_geom_torsion_atom_site_label_4
_geom_torsion
N1 Ti1 C1 C5 -139.72(10)
Cl2 Ti1 C1 C5 -40.21(10)
Cl1 Ti1 C1 C5 121.41(8)
C2 Ti1 C1 C5 114.17(13)
C3 Ti1 C1 C5 77.25(10)
C4 Ti1 C1 C5 36.63(9)
N1 Ti1 C1 C2 106.11(10)
Cl2 Ti1 C1 C2 -154.38(8)
Cl1 Ti1 C1 C2 7.24(11)
C5 Ti1 C1 C2 -114.17(13)
C3 Ti1 C1 C2 -36.91(10)
C4 Ti1 C1 C2 -77.54(10)
N1 Ti1 C1 C6 -15.91(11)
Cl2 Ti1 C1 C6 83.61(12)
Cl1 Ti1 C1 C6 -114.78(11)
C2 Ti1 C1 C6 -122.01(16)
C5 Ti1 C1 C6 123.82(16)
C3 Ti1 C1 C6 -158.93(14)
C4 Ti1 C1 C6 160.44(14)
C5 C1 C2 C3 0.55(16)
C6 C1 C2 C3 -174.51(13)
Ti1 C1 C2 C3 64.94(11)
C5 C1 C2 Ti1 -64.39(9)
C6 C1 C2 Ti1 120.55(13)
N1 Ti1 C2 C3 174.10(10)
Cl2 Ti1 C2 C3 -70.58(12)
Cl1 Ti1 C2 C3 68.25(10)
C5 Ti1 C2 C3 -78.31(10)
C1 Ti1 C2 C3 -116.74(14)
C4 Ti1 C2 C3 -36.80(10)
N1 Ti1 C2 C1 -69.16(9)
Cl2 Ti1 C2 C1 46.16(13)
Cl1 Ti1 C2 C1 -175.01(8)
C5 Ti1 C2 C1 38.43(8)
C3 Ti1 C2 C1 116.74(14)
C4 Ti1 C2 C1 79.94(10)
C1 C2 C3 C4 -0.52(17)
Ti1 C2 C3 C4 64.28(11)
C1 C2 C3 Ti1 -64.80(10)
N1 Ti1 C3 C4 -123.45(10)
Cl2 Ti1 C3 C4 25.54(12)
Cl1 Ti1 C3 C4 128.99(10)
C2 Ti1 C3 C4 -116.39(14)
C5 Ti1 C3 C4 -37.30(9)
C1 Ti1 C3 C4 -79.08(10)
N1 Ti1 C3 C2 -7.05(12)
Cl2 Ti1 C3 C2 141.93(8)
Cl1 Ti1 C3 C2 -114.61(9)
C5 Ti1 C3 C2 79.09(10)
C1 Ti1 C3 C2 37.31(9)
C4 Ti1 C3 C2 116.39(14)
C2 C3 C4 C5 0.28(17)
Ti1 C3 C4 C5 63.48(11)
C2 C3 C4 Ti1 -63.21(11)
N1 Ti1 C4 C3 84.52(12)
Cl2 Ti1 C4 C3 -159.62(9)
Cl1 Ti1 C4 C3 -55.21(10)
C2 Ti1 C4 C3 37.46(10)
C5 Ti1 C4 C3 116.47(15)
C1 Ti1 C4 C3 79.46(11)
N1 Ti1 C4 C5 -31.95(14)
Cl2 Ti1 C4 C5 83.91(10)
Cl1 Ti1 C4 C5 -171.69(9)
C2 Ti1 C4 C5 -79.01(10)
C1 Ti1 C4 C5 -37.01(9)
C3 Ti1 C4 C5 -116.47(15)
C3 C4 C5 C1 0.07(17)
Ti1 C4 C5 C1 63.78(10)
C3 C4 C5 Ti1 -63.71(11)
C2 C1 C5 C4 -0.38(16)
C6 C1 C5 C4 174.61(13)
Ti1 C1 C5 C4 -64.14(10)
C2 C1 C5 Ti1 63.77(9)
C6 C1 C5 Ti1 -121.24(14)
N1 Ti1 C5 C4 157.53(10)
Cl2 Ti1 C5 C4 -97.38(10)
Cl1 Ti1 C5 C4 13.31(14)
C2 Ti1 C5 C4 78.55(11)
C1 Ti1 C5 C4 117.17(14)
C3 Ti1 C5 C4 36.82(10)
N1 Ti1 C5 C1 40.35(10)
Cl2 Ti1 C5 C1 145.44(8)
Cl1 Ti1 C5 C1 -103.86(9)
C2 Ti1 C5 C1 -38.62(9)
C3 Ti1 C5 C1 -80.36(10)
C4 Ti1 C5 C1 -117.17(14)
C5 C1 C6 C8 -162.02(14)
C2 C1 C6 C8 11.97(19)
Ti1 C1 C6 C8 103.93(12)
C5 C1 C6 C7 -46.41(18)
C2 C1 C6 C7 127.58(15)
Ti1 C1 C6 C7 -140.46(11)
C5 C1 C6 C9 76.28(17)
C2 C1 C6 C9 -109.73(15)
Ti1 C1 C6 C9 -17.77(16)
C1 C6 C9 C11 -178.99(12)
C8 C6 C9 C11 60.16(16)
C7 C6 C9 C11 -58.43(16)
C1 C6 C9 C10 -61.75(15)
C8 C6 C9 C10 177.39(12)
C7 C6 C9 C10 58.80(16)
C1 C6 C9 C12 54.98(15)
C8 C6 C9 C12 -65.88(14)
C7 C6 C9 C12 175.53(12)
C11 C9 C12 N1 -179.06(13)
C10 C9 C12 N1 63.53(16)
C6 C9 C12 N1 -56.76(15)
C11 C9 C12 C13 5.8(2)
C10 C9 C12 C13 -111.63(15)
C6 C9 C12 C13 128.08(14)
C13 C12 N1 Ti1 -176.29(16)
C9 C12 N1 Ti1 8.0(3)
Cl2 Ti1 N1 C12 -89.9(2)
Cl1 Ti1 N1 C12 162.6(2)
C2 Ti1 N1 C12 60.6(2)
C5 Ti1 N1 C12 3.8(2)
C1 Ti1 N1 C12 26.5(2)
C3 Ti1 N1 C12 64.7(2)
C4 Ti1 N1 C12 22.1(3)
N1 C12 C13 C16 14.80(18)
C9 C12 C13 C16 -170.07(14)
N1 C12 C13 C14 135.56(15)
C9 C12 C13 C14 -49.3(2)
N1 C12 C13 C15 -101.82(15)
C9 C12 C13 C15 73.31(18)
N51 Ti51 C51 C55 -140.38(10)
Cl52 Ti51 C51 C55 -40.88(10)
Cl51 Ti51 C51 C55 119.81(9)
C52 Ti51 C51 C55 114.89(13)
C53 Ti51 C51 C55 77.58(11)
C54 Ti51 C51 C55 36.89(10)
N51 Ti51 C51 C52 104.73(10)
Cl52 Ti51 C51 C52 -155.76(8)
Cl51 Ti51 C51 C52 4.92(12)
C55 Ti51 C51 C52 -114.89(13)
C53 Ti51 C51 C52 -37.30(10)
C54 Ti51 C51 C52 -78.00(11)
N51 Ti51 C51 C56 -17.05(12)
Cl52 Ti51 C51 C56 82.45(12)
Cl51 Ti51 C51 C56 -116.87(11)
C52 Ti51 C51 C56 -121.79(16)
C55 Ti51 C51 C56 123.33(16)
C53 Ti51 C51 C56 -159.09(15)
C54 Ti51 C51 C56 160.22(15)
C55 C51 C52 C53 1.09(17)
C56 C51 C52 C53 -174.55(14)
Ti51 C51 C52 C53 64.97(11)
C55 C51 C52 Ti51 -63.87(10)
C56 C51 C52 Ti51 120.49(14)
N51 Ti51 C52 C53 173.55(11)
Cl52 Ti51 C52 C53 -72.05(13)
Cl51 Ti51 C52 C53 67.18(11)
C55 Ti51 C52 C53 -78.16(11)
C51 Ti51 C52 C53 -116.20(15)
C54 Ti51 C52 C53 -36.64(11)
N51 Ti51 C52 C51 -70.25(9)
Cl52 Ti51 C52 C51 44.15(14)
Cl51 Ti51 C52 C51 -176.62(8)
C55 Ti51 C52 C51 38.04(9)
C53 Ti51 C52 C51 116.20(15)
C54 Ti51 C52 C51 79.56(10)
C51 C52 C53 C54 -0.88(19)
Ti51 C52 C53 C54 64.22(12)
C51 C52 C53 Ti51 -65.11(11)
N51 Ti51 C53 C54 -124.27(10)
Cl52 Ti51 C53 C54 25.23(12)
Cl51 Ti51 C53 C54 127.80(10)
C52 Ti51 C53 C54 -116.62(15)
C55 Ti51 C53 C54 -37.34(10)
C51 Ti51 C53 C54 -79.10(11)
N51 Ti51 C53 C52 -7.65(13)
Cl52 Ti51 C53 C52 141.84(9)
Cl51 Ti51 C53 C52 -115.58(10)
C55 Ti51 C53 C52 79.27(11)
C51 Ti51 C53 C52 37.52(10)
C54 Ti51 C53 C52 116.61(15)
C52 C53 C54 C55 0.31(19)
Ti51 C53 C54 C55 63.56(11)
C52 C53 C54 Ti51 -63.25(12)
N51 Ti51 C54 C53 83.12(13)
Cl52 Ti51 C54 C53 -160.08(10)
Cl51 Ti51 C54 C53 -56.09(10)
C52 Ti51 C54 C53 37.42(10)
C55 Ti51 C54 C53 116.49(15)
C51 Ti51 C54 C53 79.34(11)
N51 Ti51 C54 C55 -33.37(15)
Cl52 Ti51 C54 C55 83.43(10)
Cl51 Ti51 C54 C55 -172.58(9)
C52 Ti51 C54 C55 -79.07(11)
C53 Ti51 C54 C55 -116.49(15)
C51 Ti51 C54 C55 -37.15(10)
C53 C54 C55 C51 0.38(18)
Ti51 C54 C55 C51 64.11(11)
C53 C54 C55 Ti51 -63.73(12)
C52 C51 C55 C54 -0.91(17)
C56 C51 C55 C54 174.69(14)
Ti51 C51 C55 C54 -64.22(11)
C52 C51 C55 Ti51 63.31(10)
C56 C51 C55 Ti51 -121.09(14)
N51 Ti51 C55 C54 156.55(11)
Cl52 Ti51 C55 C54 -98.24(10)
Cl51 Ti51 C55 C54 11.72(14)
C52 Ti51 C55 C54 78.60(12)
C53 Ti51 C55 C54 36.79(11)
C51 Ti51 C55 C54 116.81(15)
N51 Ti51 C55 C51 39.73(10)
Cl52 Ti51 C55 C51 144.95(9)
Cl51 Ti51 C55 C51 -105.09(9)
C52 Ti51 C55 C51 -38.21(9)
C53 Ti51 C55 C51 -80.02(10)
C54 Ti51 C55 C51 -116.81(15)
C55 C51 C56 C58 -160.35(14)
C52 C51 C56 C58 14.38(19)
Ti51 C51 C56 C58 106.10(13)
C55 C51 C56 C57 -44.81(19)
C52 C51 C56 C57 129.93(15)
Ti51 C51 C56 C57 -138.35(11)
C55 C51 C56 C59 77.63(18)
C52 C51 C56 C59 -107.63(16)
Ti51 C51 C56 C59 -15.92(17)
C51 C56 C59 C61 179.81(13)
C58 C56 C59 C61 58.59(16)
C57 C56 C59 C61 -59.94(16)
C51 C56 C59 C60 -62.86(16)
C58 C56 C59 C60 175.93(12)
C57 C56 C59 C60 57.39(16)
C51 C56 C59 C62 53.66(15)
C58 C56 C59 C62 -67.56(14)
C57 C56 C59 C62 173.91(11)
C61 C59 C62 N51 -179.26(13)
C60 C59 C62 N51 63.30(16)
C56 C59 C62 N51 -56.73(15)
C61 C59 C62 C63 5.9(2)
C60 C59 C62 C63 -111.53(15)
C56 C59 C62 C63 128.43(14)
C63 C62 N51 Ti51 -175.89(16)
C59 C62 N51 Ti51 8.7(3)
Cl52 Ti51 N51 C62 -90.3(2)
Cl51 Ti51 N51 C62 162.5(2)
C52 Ti51 N51 C62 60.6(2)
C55 Ti51 N51 C62 3.8(2)
C53 Ti51 N51 C62 65.0(2)
C51 Ti51 N51 C62 26.3(2)
C54 Ti51 N51 C62 22.9(3)
N51 C62 C63 C66 15.11(18)
C59 C62 C63 C66 -170.09(13)
N51 C62 C63 C64 135.64(14)
C59 C62 C63 C64 -49.6(2)
N51 C62 C63 C65 -101.53(15)
C59 C62 C63 C65 73.27(17)
